data_4329670
loop_
_publ_author_name
'Ya-Qian Lan'
'Hai-Long Jiang'
'Shun-Li Li'
'Qiang Xu'

_publ_section_title
;
 Solvent-Induced Controllable Synthesis, Single-Crystal to Single-Crystal
 Transformation and Encapsulation of Alq3 for Modulated Luminescence in
 (4,8)-Connected Metal-Organic Frameworks
;
_journal_name_full 'Inorganic Chemistry'
_journal_page_first 7484
_journal_page_last 7491
_journal_paper_doi 10.1021/ic202635a
_journal_volume 51
_journal_year 2012
_chemical_formula_sum 'C84 H80 N2 O53 Zn10'
_chemical_formula_weight 2619.20
_chemical_name_systematic
;
 ?
;
_space_group_IT_number 19
_symmetry_cell_setting tetragonal
_symmetry_space_group_name_Hall 'P 2ac 2ab'
_symmetry_space_group_name_H-M 'P 21 21 21'
_atom_sites_solution_hydrogens geom
_atom_sites_solution_primary direct
_atom_sites_solution_secondary difmap
_audit_creation_method SHELXL-97
_cell_angle_alpha 90.00
_cell_angle_beta 90.00
_cell_angle_gamma 90.00
_cell_formula_units_Z 4
_cell_length_a 21.883(2)
_cell_length_b 21.883(2)
_cell_length_c 40.1840(17)
_cell_measurement_temperature 293(2)
_cell_measurement_theta_max 25.01
_cell_measurement_theta_min 1.01
_cell_volume 19243(3)
_computing_cell_refinement SMART
_computing_data_collection 'SMART (Bruker, 1997)'
_computing_data_reduction 'SAINT (Bruker, 1999)'
_computing_molecular_graphics 'Diamond (Brandenburg and Putz, 2008)'
_computing_publication_material SHELXL-97
_computing_structure_refinement 'SHELXL-97 (Sheldrick, 2008)'
_computing_structure_solution 'SHELXS-97(Sheldrick, 2008)'
_diffrn_ambient_temperature 293(2)
_diffrn_measured_fraction_theta_full 1.000
_diffrn_measured_fraction_theta_max 0.978
_diffrn_measurement_device_type 'Bruker APEX CCD area-detector'
_diffrn_measurement_method '\w scans'
_diffrn_radiation_monochromator graphite
_diffrn_radiation_source 'fine-focus sealed tube'
_diffrn_radiation_type MoK\a
_diffrn_radiation_wavelength 0.71069
_diffrn_reflns_av_R_equivalents 0.0757
_diffrn_reflns_av_sigmaI/netI 0.1040
_diffrn_reflns_limit_h_max 26
_diffrn_reflns_limit_h_min -26
_diffrn_reflns_limit_k_max 18
_diffrn_reflns_limit_k_min -26
_diffrn_reflns_limit_l_max 47
_diffrn_reflns_limit_l_min -45
_diffrn_reflns_number 97830
_diffrn_reflns_theta_full 25.00
_diffrn_reflns_theta_max 25.29
_diffrn_reflns_theta_min 1.01
_diffrn_standards_decay_% 0
_diffrn_standards_interval_count 0
_diffrn_standards_interval_time 0
_diffrn_standards_number 0
_exptl_absorpt_coefficient_mu 1.276
_exptl_absorpt_correction_T_max 0.736
_exptl_absorpt_correction_T_min 0.648
_exptl_absorpt_correction_type multi-scan
_exptl_absorpt_process_details 'SADABS (Sheldrick, 1996)'
_exptl_crystal_colour colorless
_exptl_crystal_density_diffrn 0.904
_exptl_crystal_description block
_exptl_crystal_F_000 5288
_exptl_crystal_size_max 0.37
_exptl_crystal_size_mid 0.29
_exptl_crystal_size_min 0.24
_platon_squeeze_details ' ?'
_refine_diff_density_max 0.630
_refine_diff_density_min -0.451
_refine_diff_density_rms 0.056
_refine_ls_abs_structure_details 'Flack H D (1983), Acta Cryst. A39, 876-881'
_refine_ls_abs_structure_Flack -0.002(7)
_refine_ls_extinction_method none
_refine_ls_goodness_of_fit_ref 0.964
_refine_ls_hydrogen_treatment constr
_refine_ls_matrix_type full
_refine_ls_number_parameters 1272
_refine_ls_number_reflns 34104
_refine_ls_number_restraints 36
_refine_ls_restrained_S_all 0.967
_refine_ls_R_factor_all 0.0812
_refine_ls_R_factor_gt 0.0487
_refine_ls_shift/su_max 0.001
_refine_ls_shift/su_mean 0.000
_refine_ls_structure_factor_coef Fsqd
_refine_ls_weighting_details 'calc w=1/[\s^2^(Fo^2^)+(0.0272P)^2^+0.0000P] where P=(Fo^2^+2Fc^2^)/3'
_refine_ls_weighting_scheme calc
_refine_ls_wR_factor_gt 0.0896
_refine_ls_wR_factor_ref 0.0949
_reflns_number_gt 20443
_reflns_number_total 34104
_reflns_threshold_expression >2sigma(I)
_cod_data_source_file ic202635a_si_002_8.cif
_cod_data_source_block 4
_cod_original_sg_symbol_Hall 'P 2ac 2ab '
_cod_original_sg_symbol_H-M 'P 21 21 21 '
_cod_database_code 4329670

loop_
_symmetry_equiv_pos_as_xyz
'x, y, z'
'-x+1/2, -y, z+1/2'
'x+1/2, -y+1/2, -z'
'-x, y+1/2, -z+1/2'

loop_
_atom_site_label
_atom_site_type_symbol
_atom_site_fract_x
_atom_site_fract_y
_atom_site_fract_z
_atom_site_U_iso_or_equiv
_atom_site_adp_type
_atom_site_occupancy
_atom_site_symmetry_multiplicity
_atom_site_calc_flag
_atom_site_refinement_flags
Zn1 Zn 0.18185(3) 0.01029(2) 0.285765(14) 0.04144(15) Uani 1 1 d .
Zn2 Zn 0.26248(3) 0.06897(2) 0.464847(13) 0.03872(15) Uani 1 1 d .
Zn3 Zn 0.22033(3) -0.34323(3) 0.289752(15) 0.05137(18) Uani 1 1 d .
Zn4 Zn 0.19345(3) -0.01765(3) 0.525363(14) 0.04906(17) Uani 1 1 d .
Zn5 Zn 0.25956(3) 0.08619(3) 0.226112(15) 0.05067(17) Uani 1 1 d .
Zn6 Zn 0.19075(3) 0.57237(3) 0.489544(13) 0.04202(15) Uani 1 1 d .
Zn7 Zn 0.62981(3) 0.03331(3) 0.467050(19) 0.0654(2) Uani 1 1 d D
Zn8 Zn 0.20024(3) -0.46973(3) 0.244382(16) 0.0640(2) Uani 1 1 d .
Zn9 Zn 0.34440(3) -0.39563(3) 0.255542(16) 0.05781(19) Uani 1 1 d .
Zn10 Zn 0.74917(4) 0.07701(3) 0.51151(2) 0.0956(3) Uani 1 1 d .
C1 C 0.1226(3) 0.0731(3) 0.23076(15) 0.0575(15) Uani 1 1 d .
C2 C 0.2728(2) -0.0451(2) 0.24283(14) 0.0487(14) Uani 1 1 d .
C3 C 0.2765(3) 0.1184(2) 0.28970(17) 0.0562(15) Uani 1 1 d .
C4 C 0.3019(2) 0.1476(2) 0.31967(14) 0.0502(14) Uani 1 1 d .
C5 C 0.2899(2) 0.1242(3) 0.35101(16) 0.0651(17) Uani 1 1 d .
H5 H 0.2626 0.0918 0.3528 0.078 Uiso 1 1 calc R
C6 C 0.3157(3) 0.1461(3) 0.37888(14) 0.0581(16) Uani 1 1 d .
C7 C 0.3552(3) 0.1976(3) 0.37739(14) 0.0641(17) Uani 1 1 d .
H7 H 0.3718 0.2140 0.3967 0.077 Uiso 1 1 calc R
C8 C 0.3687(2) 0.2234(2) 0.34605(13) 0.0445(13) Uani 1 1 d .
C9 C 0.3412(2) 0.1952(3) 0.31734(14) 0.0587(16) Uani 1 1 d .
H9 H 0.3507 0.2104 0.2964 0.070 Uiso 1 1 calc R
C10 C 0.4418(2) 0.2868(2) 0.36863(12) 0.0476(14) Uani 1 1 d .
H10A H 0.4644 0.2513 0.3763 0.057 Uiso 1 1 calc R
H10B H 0.4165 0.3013 0.3868 0.057 Uiso 1 1 calc R
C11 C 0.4860(2) 0.3366(2) 0.35803(12) 0.0400(13) Uani 1 1 d .
C12 C 0.5307(2) 0.3485(2) 0.38710(11) 0.0406(13) Uani 1 1 d .
H12A H 0.5607 0.3791 0.3809 0.049 Uiso 1 1 calc R
H12B H 0.5088 0.3628 0.4066 0.049 Uiso 1 1 calc R
C13 C 0.5218(2) 0.3177(2) 0.32778(12) 0.0427(13) Uani 1 1 d .
H13A H 0.5447 0.2807 0.3325 0.051 Uiso 1 1 calc R
H13B H 0.4942 0.3094 0.3095 0.051 Uiso 1 1 calc R
C14 C 0.5984(2) 0.2888(2) 0.42049(13) 0.0439(13) Uani 1 1 d .
C15 C 0.6224(2) 0.3382(2) 0.43703(13) 0.0521(15) Uani 1 1 d .
H15 H 0.6119 0.3778 0.4309 0.063 Uiso 1 1 calc R
C16 C 0.6636(2) 0.3274(2) 0.46375(13) 0.0423(13) Uani 1 1 d .
C17 C 0.6778(2) 0.2707(2) 0.47430(12) 0.0469(14) Uani 1 1 d .
H17 H 0.7051 0.2648 0.4917 0.056 Uiso 1 1 calc R
C18 C 0.6508(3) 0.2217(2) 0.45868(16) 0.0630(17) Uani 1 1 d .
C19 C 0.6112(2) 0.2311(2) 0.43200(13) 0.0508(15) Uani 1 1 d .
H19 H 0.5930 0.1976 0.4218 0.061 Uiso 1 1 calc R
C20 C 0.6643(3) 0.1577(2) 0.47049(15) 0.0584(16) Uani 1 1 d .
C21 C 0.3925(2) -0.1463(2) 0.20474(12) 0.0438(13) Uani 1 1 d .
C22 C 0.3589(2) -0.0952(2) 0.21270(12) 0.0481(14) Uani 1 1 d .
H22 H 0.3685 -0.0576 0.2032 0.058 Uiso 1 1 calc R
C23 C 0.3105(2) -0.1000(2) 0.23497(12) 0.0487(14) Uani 1 1 d .
C24 C 0.2973(2) -0.1571(2) 0.24902(12) 0.0474(14) Uani 1 1 d .
H24 H 0.2641 -0.1616 0.2633 0.057 Uiso 1 1 calc R
C25 C 0.3335(2) -0.2060(2) 0.24158(12) 0.0411(13) Uani 1 1 d .
C26 C 0.3815(2) -0.2007(2) 0.21982(13) 0.0488(14) Uani 1 1 d .
H26 H 0.4063 -0.2343 0.2154 0.059 Uiso 1 1 calc R
C27 C 0.3194(3) -0.2665(2) 0.25550(13) 0.0499(14) Uani 1 1 d .
C29 C 0.3121(3) -0.4223(2) 0.32370(13) 0.0490(14) Uani 1 1 d .
C30 C 0.3261(2) -0.4595(2) 0.35507(12) 0.0404(13) Uani 1 1 d .
C31 C 0.3683(2) -0.5040(2) 0.35262(12) 0.0449(13) Uani 1 1 d .
H31 H 0.3890 -0.5099 0.3327 0.054 Uiso 1 1 calc R
C32 C 0.3812(2) 0.4583(2) 0.38012(12) 0.0514(15) Uani 1 1 d .
C33 C 0.4504(2) 0.3942(2) 0.35137(12) 0.0430(13) Uani 1 1 d .
H33A H 0.4778 0.4267 0.3446 0.052 Uiso 1 1 calc R
H33B H 0.4210 0.3873 0.3337 0.052 Uiso 1 1 calc R
C34 C 0.3527(2) 0.4723(2) 0.41047(12) 0.0539(15) Uani 1 1 d .
H34 H 0.3623 0.4499 0.4295 0.065 Uiso 1 1 calc R
C35 C 0.3111(2) 0.5186(2) 0.41213(11) 0.0444(13) Uani 1 1 d .
C36 C 0.2976(2) -0.4479(2) 0.38540(12) 0.0459(14) Uani 1 1 d .
H36 H 0.2690 -0.4167 0.3870 0.055 Uiso 1 1 calc R
C37 C 0.2791(2) 0.5282(3) 0.44521(14) 0.0502(15) Uani 1 1 d .
C38 C -0.1072(3) 0.0775(3) 0.22037(16) 0.0758(19) Uani 1 1 d .
C39 C 0.2263(4) -0.5034(3) 0.17856(16) 0.092(2) Uani 1 1 d .
C40 C 0.2196(3) -0.5427(3) 0.14789(14) 0.0637(17) Uani 1 1 d .
C41 C 0.2548(3) -0.5331(2) 0.11935(14) 0.0636(17) Uani 1 1 d .
H41 H 0.2855 -0.5037 0.1196 0.076 Uiso 1 1 calc R
C42 C 0.2451(2) -0.5650(2) 0.09222(12) 0.0469(13) Uani 1 1 d .
C43 C 0.2811(3) -0.5509(2) 0.06131(13) 0.0484(15) Uani 1 1 d .
C44 C 0.5517(3) -0.0512(3) 0.49898(14) 0.0534(15) Uani 1 1 d .
C45 C 0.2047(3) -0.6123(2) 0.09135(12) 0.0593(16) Uani 1 1 d .
H45 H 0.1992 -0.6346 0.0719 0.071 Uiso 1 1 calc R
C46 C 0.1716(3) -0.6272(2) 0.11978(14) 0.0615(17) Uani 1 1 d .
C47 C 0.1771(3) -0.5902(2) 0.14804(12) 0.0583(16) Uani 1 1 d .
H47 H 0.1528 -0.5972 0.1666 0.070 Uiso 1 1 calc R
C48 C 0.1146(2) 0.2932(2) 0.09532(12) 0.0473(14) Uani 1 1 d .
H48A H 0.1478 0.2658 0.0897 0.057 Uiso 1 1 calc R
H48B H 0.1063 0.3191 0.0762 0.057 Uiso 1 1 calc R
C49 C 0.0574(2) 0.2568(2) 0.10480(11) 0.0388(13) Uani 1 1 d .
C50 C 0.0726(2) 0.2153(2) 0.13281(13) 0.0457(13) Uani 1 1 d .
H50A H 0.1044 0.1869 0.1261 0.055 Uiso 1 1 calc R
H50B H 0.0874 0.2387 0.1516 0.055 Uiso 1 1 calc R
C51 C 0.0205(3) 0.1495(2) 0.17021(13) 0.0505(14) Uani 1 1 d .
C52 C 0.0722(2) 0.1285(2) 0.18657(14) 0.0490(14) Uani 1 1 d .
H52 H 0.1108 0.1384 0.1786 0.059 Uiso 1 1 calc R
C53 C 0.0664(2) 0.0938(2) 0.21385(13) 0.0443(13) Uani 1 1 d .
C54 C 0.0098(2) 0.0760(2) 0.22641(13) 0.0576(15) Uani 1 1 d .
H54 H 0.0070 0.0518 0.2454 0.069 Uiso 1 1 calc R
C55 C -0.0440(2) 0.0961(2) 0.20932(13) 0.0497(14) Uani 1 1 d .
C56 C -0.0378(2) 0.1321(2) 0.18127(14) 0.0563(16) Uani 1 1 d .
H56 H -0.0723 0.1449 0.1697 0.068 Uiso 1 1 calc R
C57 C -0.0071(2) -0.2017(2) 0.38405(12) 0.0492(14) Uani 1 1 d .
H57A H 0.0273 -0.2256 0.3762 0.059 Uiso 1 1 calc R
H57B H -0.0213 -0.1760 0.3659 0.059 Uiso 1 1 calc R
C58 C 0.0548(2) -0.1209(2) 0.40552(14) 0.0540(15) Uani 1 1 d .
C59 C 0.0756(2) -0.1039(2) 0.37420(13) 0.0544(15) Uani 1 1 d .
H59 H 0.0604 -0.1237 0.3554 0.065 Uiso 1 1 calc R
C60 C 0.1178(3) -0.0588(2) 0.37062(13) 0.0524(15) Uani 1 1 d .
C61 C 0.1377(3) -0.0405(3) 0.33676(17) 0.0672(19) Uani 1 1 d .
C62 C 0.1444(3) -0.0339(2) 0.39766(14) 0.0581(16) Uani 1 1 d .
H62 H 0.1735 -0.0033 0.3951 0.070 Uiso 1 1 calc R
C63 C 0.1281(3) -0.0544(2) 0.43029(13) 0.0523(15) Uani 1 1 d .
C64 C 0.0821(2) -0.0956(2) 0.43325(12) 0.0497(14) Uani 1 1 d .
H64 H 0.0688 -0.1071 0.4543 0.060 Uiso 1 1 calc R
C65 C 0.1574(3) -0.0275(3) 0.45923(16) 0.0665(17) Uani 1 1 d .
C66 C 0.1918(3) 0.1172(2) 0.51932(15) 0.0519(15) Uani 1 1 d .
C67 C 0.3036(3) 0.1244(3) 0.4157(2) 0.074(2) Uani 1 1 d .
C68 C 0.3238(3) -0.0209(3) 0.50280(15) 0.0589(16) Uani 1 1 d .
C69 C 0.3803(2) -0.0547(2) 0.51134(13) 0.0510(14) Uani 1 1 d .
C70 C 0.3761(2) -0.1053(2) 0.53306(13) 0.0526(14) Uani 1 1 d .
H70 H 0.3383 -0.1164 0.5418 0.063 Uiso 1 1 calc R
C71 C 0.4269(3) -0.1377(2) 0.54136(13) 0.0513(15) Uani 1 1 d .
C72 C 0.4665(2) -0.2198(2) 0.57443(12) 0.0441(14) Uani 1 1 d .
H72A H 0.4999 -0.1933 0.5810 0.053 Uiso 1 1 calc R
H72B H 0.4807 -0.2471 0.5571 0.053 Uiso 1 1 calc R
C73 C 0.4848(2) -0.1219(2) 0.52964(13) 0.0513(14) Uani 1 1 d .
H73 H 0.5190 -0.1447 0.5356 0.062 Uiso 1 1 calc R
C74 C 0.4906(2) -0.0714(2) 0.50897(12) 0.0448(13) Uani 1 1 d .
C75 C 0.4408(2) -0.0381(2) 0.50063(11) 0.0435(14) Uani 1 1 d .
H75 H 0.4458 -0.0034 0.4876 0.052 Uiso 1 1 calc R
O1 O 0.11762(16) 0.04197(16) 0.25753(10) 0.0632(11) Uani 1 1 d .
O2 O 0.17291(16) 0.09091(18) 0.21989(9) 0.0676(12) Uani 1 1 d .
O3 O 0.28690(17) 0.00284(16) 0.22861(9) 0.0603(11) Uani 1 1 d .
O4 O 0.23146(17) -0.05194(15) 0.26440(9) 0.0619(11) Uani 1 1 d .
O5 O 0.2385(2) 0.0800(2) 0.29203(11) 0.1049(17) Uani 1 1 d .
O6 O 0.29370(18) 0.13622(17) 0.26090(10) 0.0700(12) Uani 1 1 d .
O7 O 0.40437(16) 0.27056(15) 0.34102(8) 0.0487(9) Uani 1 1 d .
O8 O 0.56177(16) 0.36449(14) 0.31911(8) 0.0535(10) Uani 1 1 d .
O9 O 0.55998(16) 0.29161(14) 0.39388(9) 0.0547(10) Uani 1 1 d .
O10 O 0.35481(16) -0.30957(15) 0.24793(9) 0.0593(11) Uani 1 1 d .
O11 O 0.27459(18) -0.27059(14) 0.27553(9) 0.0648(11) Uani 1 1 d .
O12 O 0.62917(18) 0.11757(15) 0.45769(10) 0.0666(11) Uani 1 1 d .
O13 O 0.7036(2) 0.14939(17) 0.49027(12) 0.1047(19) Uani 1 1 d .
O14 O 0.24867(15) -0.39587(15) 0.24815(8) 0.0583(10) Uani 1 1 d .
O15 O 0.34488(17) -0.43310(17) 0.29889(8) 0.0632(11) Uani 1 1 d .
O16 O 0.27232(16) -0.38380(15) 0.32518(8) 0.0494(9) Uani 1 1 d .
O17 O 0.15105(18) -0.4047(2) 0.29774(10) 0.0793(13) Uani 1 1 d .
O18 O -0.11306(18) 0.0485(2) 0.24652(10) 0.0828(14) Uani 1 1 d .
O19 O 0.1925(2) -0.5151(2) 0.20303(10) 0.0912(15) Uani 1 1 d .
O20 O 0.2665(3) -0.4653(3) 0.17796(12) 0.162(3) Uani 1 1 d .
O21 O 0.55541(15) -0.00532(17) 0.48002(9) 0.0614(11) Uani 1 1 d .
O22 O 0.09870(16) 0.58126(15) 0.49086(9) 0.0564(10) Uani 1 1 d .
O23 O 0.67812(19) -0.01156(19) 0.43475(8) 0.0743(12) Uani 1 1 d .
O24 O 0.22922(15) 0.57844(15) 0.53450(8) 0.0516(9) Uani 1 1 d .
O25 O 0.17991(15) 0.47842(13) 0.49237(9) 0.0545(10) Uani 1 1 d .
O7W O 0.8040(4) 0.0745(5) 0.46867(19) 0.277(5) Uani 1 1 d .
O27 O 0.29733(17) 0.49614(17) 0.46980(9) 0.0682(11) Uani 1 1 d .
O28 O 0.7329(3) 0.1100(3) 0.56210(17) 0.177(3) Uiso 1 1 d D
O29 O 0.1966(2) 0.66463(16) 0.48640(10) 0.0803(13) Uani 1 1 d D
O4W O 0.2957(3) 0.1160(2) 0.18641(12) 0.135(2) Uani 1 1 d .
O3W O 0.4490(3) -0.3992(3) 0.26030(17) 0.178(3) Uani 1 1 d .
O32 O 0.3611(2) -0.4420(2) 0.21617(11) 0.1170(18) Uani 1 1 d .
O33 O 0.2270(3) -0.5314(2) 0.27848(13) 0.135(2) Uani 1 1 d .
O1W O 0.1854(2) -0.28660(19) 0.32964(11) 0.1000(15) Uani 1 1 d .
O2W O 0.1458(3) -0.2961(3) 0.25881(18) 0.176(3) Uani 1 1 d .
O36 O 0.23615(18) 0.56587(16) 0.44667(8) 0.0619(10) Uani 1 1 d .
O37 O 0.12987(18) -0.67160(16) 0.12255(8) 0.0640(11) Uani 1 1 d .
O38 O 0.42017(16) 0.41041(16) 0.38056(8) 0.0592(11) Uani 1 1 d .
O39 O 0.02042(16) 0.18359(17) 0.14155(9) 0.0618(11) Uani 1 1 d .
O41 O 0.1186(2) -0.0678(2) 0.31121(10) 0.0895(15) Uani 1 1 d .
O42 O 0.17118(19) 0.00437(18) 0.33378(9) 0.0717(12) Uani 1 1 d .
O43 O 0.14398(19) -0.04775(16) 0.48752(10) 0.0680(12) Uani 1 1 d .
O44 O 0.1943(2) 0.0133(2) 0.45496(10) 0.1009(16) Uani 1 1 d .
O5W O 0.1596(3) -0.0673(3) 0.56108(15) 0.189(3) Uani 1 1 d .
O46 O 0.17724(19) 0.06657(15) 0.53151(9) 0.0698(12) Uani 1 1 d .
O47 O 0.22663(17) 0.12739(15) 0.49604(10) 0.0652(12) Uani 1 1 d .
O48 O 0.27721(19) -0.0383(2) 0.51561(12) 0.0999(17) Uani 1 1 d .
O49 O 0.33043(15) 0.02401(16) 0.48394(9) 0.0548(10) Uani 1 1 d .
O50 O 0.2676(2) 0.0802(3) 0.41621(11) 0.1166(18) Uani 1 1 d .
O51 O 0.3258(3) 0.1420(3) 0.43865(12) 0.112(2) Uani 1 1 d .
O52 O 0.41493(16) -0.18427(16) 0.56293(9) 0.0626(11) Uani 1 1 d .
O53 O 0.01107(18) -0.16491(17) 0.41124(8) 0.0669(11) Uani 1 1 d .
N1 N 0.7217(12) 0.1471(9) 0.6146(4) 0.557(14) Uiso 1 1 d DU
C76 C 0.7272(14) 0.1582(9) 0.5852(4) 0.619(19) Uiso 1 1 d DU
C79 C 0.7064(13) 0.2205(7) 0.5680(6) 0.501(16) Uiso 1 1 d DU
C77 C 0.6840(16) 0.0893(12) 0.6247(7) 0.65(2) Uiso 1 1 d DU
C80 C 0.6410(14) 0.2047(15) 0.5547(9) 0.63(2) Uiso 1 1 d DU
C78 C 0.7334(8) 0.1916(7) 0.6410(4) 0.288(8) Uiso 1 1 d DU
C81 C 0.1888(14) 0.7169(9) 0.4685(6) 0.603(18) Uiso 1 1 d DU
N2 N 0.2245(12) 0.7568(9) 0.4783(7) 0.75(2) Uiso 1 1 d DU
C85 C 0.1616(12) 0.6892(11) 0.4078(6) 0.453(15) Uiso 1 1 d DU
C82 C 0.2035(19) 0.8046(14) 0.5015(8) 0.67(3) Uiso 1 1 d DU
C84 C 0.1443(10) 0.7179(12) 0.4389(5) 0.471(14) Uiso 1 1 d DU
C83 C 0.2896(13) 0.743(3) 0.4668(14) 0.96(4) Uiso 1 1 d DU
O6W O 0.5605(10) 0.0397(12) 0.4204(4) 0.706(17) Uiso 1 1 d D

loop_
_atom_site_aniso_label
_atom_site_aniso_U_11
_atom_site_aniso_U_22
_atom_site_aniso_U_33
_atom_site_aniso_U_23
_atom_site_aniso_U_13
_atom_site_aniso_U_12
Zn1 0.0410(4) 0.0456(4) 0.0377(4) 0.0070(3) 0.0033(3) -0.0013(3)
Zn2 0.0452(4) 0.0374(3) 0.0335(3) 0.0061(3) 0.0060(3) 0.0009(3)
Zn3 0.0591(5) 0.0473(4) 0.0476(4) 0.0080(3) -0.0010(3) -0.0062(3)
Zn4 0.0589(4) 0.0430(4) 0.0452(4) 0.0037(3) 0.0059(3) -0.0020(3)
Zn5 0.0528(4) 0.0523(4) 0.0468(4) 0.0039(3) 0.0047(3) -0.0032(3)
Zn6 0.0455(4) 0.0435(4) 0.0370(3) 0.0028(3) -0.0004(3) 0.0025(3)
Zn7 0.0585(5) 0.0368(4) 0.1009(6) 0.0079(4) 0.0319(4) 0.0002(3)
Zn8 0.0666(5) 0.0721(5) 0.0533(4) -0.0227(4) 0.0131(4) -0.0093(4)
Zn9 0.0779(5) 0.0497(4) 0.0458(4) 0.0069(3) 0.0102(4) 0.0018(4)
Zn10 0.1022(7) 0.0614(5) 0.1232(7) 0.0290(5) -0.0543(6) -0.0224(5)
C1 0.048(4) 0.068(4) 0.056(4) 0.018(3) -0.006(3) 0.018(3)
C2 0.050(4) 0.036(3) 0.060(4) 0.003(3) 0.014(3) 0.010(3)
C3 0.061(4) 0.036(3) 0.072(5) 0.003(3) 0.009(4) -0.005(3)
C4 0.042(4) 0.057(4) 0.052(4) 0.003(3) 0.002(3) -0.019(3)
C5 0.047(4) 0.076(4) 0.073(5) 0.032(4) -0.007(3) -0.031(3)
C6 0.055(4) 0.076(4) 0.043(4) 0.023(3) 0.000(3) -0.020(3)
C7 0.056(4) 0.092(5) 0.045(4) 0.008(3) 0.002(3) 0.000(4)
C8 0.038(3) 0.056(4) 0.039(3) 0.007(3) -0.009(3) 0.007(3)
C9 0.049(4) 0.084(4) 0.044(4) 0.006(3) 0.001(3) 0.002(3)
C10 0.045(3) 0.055(4) 0.043(3) -0.005(3) -0.001(3) -0.004(3)
C11 0.037(3) 0.040(3) 0.042(3) -0.003(2) -0.001(3) 0.003(3)
C12 0.047(3) 0.041(3) 0.034(3) 0.002(2) -0.010(3) 0.015(3)
C13 0.043(3) 0.034(3) 0.051(4) -0.008(3) -0.005(3) 0.003(3)
C14 0.055(4) 0.028(3) 0.048(4) -0.008(3) -0.020(3) 0.006(3)
C15 0.050(4) 0.030(3) 0.076(4) -0.006(3) -0.027(3) 0.002(3)
C16 0.043(3) 0.036(3) 0.048(3) 0.003(3) -0.008(3) -0.008(2)
C17 0.058(4) 0.032(3) 0.051(3) 0.004(3) -0.023(3) -0.013(3)
C18 0.055(4) 0.040(4) 0.093(5) 0.014(3) -0.016(4) 0.001(3)
C19 0.056(4) 0.042(4) 0.055(4) -0.004(3) -0.021(3) 0.001(3)
C20 0.075(5) 0.042(4) 0.058(4) 0.008(3) -0.004(4) -0.018(3)
C21 0.041(3) 0.039(3) 0.051(4) 0.017(3) 0.009(3) -0.006(3)
C22 0.058(4) 0.043(3) 0.043(3) 0.007(3) 0.012(3) -0.003(3)
C23 0.045(3) 0.055(4) 0.046(3) 0.011(3) 0.013(3) -0.007(3)
C24 0.041(3) 0.052(4) 0.049(4) -0.004(3) 0.015(3) -0.007(3)
C25 0.052(4) 0.033(3) 0.038(3) 0.000(2) 0.007(3) -0.008(3)
C26 0.037(3) 0.054(4) 0.055(4) -0.009(3) -0.001(3) -0.007(3)
C27 0.058(4) 0.043(4) 0.048(4) 0.006(3) 0.020(3) -0.013(3)
C29 0.062(4) 0.047(4) 0.038(3) 0.014(3) -0.006(3) -0.019(3)
C30 0.039(3) 0.043(3) 0.039(3) 0.011(2) 0.005(2) 0.003(3)
C31 0.046(3) 0.057(4) 0.031(3) 0.006(3) 0.012(3) 0.012(3)
C32 0.062(4) 0.060(4) 0.033(3) 0.007(3) 0.015(3) 0.018(3)
C33 0.045(3) 0.049(3) 0.035(3) 0.002(2) -0.002(3) 0.012(3)
C34 0.071(4) 0.068(4) 0.023(3) -0.002(3) 0.005(3) 0.021(3)
C35 0.051(3) 0.051(3) 0.032(3) -0.004(3) 0.007(3) 0.014(3)
C36 0.047(3) 0.049(3) 0.042(3) 0.006(3) 0.012(3) 0.014(3)
C37 0.039(3) 0.056(4) 0.056(4) 0.019(3) 0.015(3) 0.017(3)
C38 0.070(5) 0.102(5) 0.056(5) 0.027(4) 0.002(4) 0.013(4)
C39 0.122(7) 0.112(6) 0.041(4) -0.036(4) 0.002(4) -0.027(5)
C40 0.078(5) 0.057(4) 0.056(4) -0.019(3) 0.002(3) -0.016(3)
C41 0.061(4) 0.062(4) 0.068(4) -0.014(3) 0.025(3) -0.031(3)
C42 0.054(4) 0.054(4) 0.033(3) -0.011(3) 0.006(3) -0.014(3)
C43 0.069(4) 0.037(3) 0.039(4) -0.002(3) 0.008(3) -0.017(3)
C44 0.055(4) 0.056(4) 0.049(4) 0.018(3) 0.010(3) 0.002(3)
C45 0.082(5) 0.064(4) 0.032(3) -0.021(3) 0.011(3) -0.015(3)
C46 0.074(4) 0.059(4) 0.051(4) -0.019(3) 0.018(3) -0.026(3)
C47 0.071(4) 0.073(4) 0.031(3) -0.008(3) 0.013(3) -0.012(3)
C48 0.062(4) 0.045(3) 0.035(3) -0.012(3) -0.001(3) 0.000(3)
C49 0.053(4) 0.032(3) 0.031(3) 0.002(2) 0.001(3) -0.005(3)
C50 0.042(3) 0.041(3) 0.054(4) 0.002(3) 0.003(3) -0.002(3)
C51 0.049(4) 0.049(4) 0.053(4) 0.020(3) 0.000(3) -0.008(3)
C52 0.034(3) 0.046(3) 0.067(4) 0.003(3) -0.011(3) -0.002(3)
C53 0.032(3) 0.049(3) 0.052(4) 0.009(3) -0.007(3) 0.008(2)
C54 0.049(4) 0.070(4) 0.054(4) 0.016(3) 0.014(3) 0.014(3)
C55 0.032(3) 0.077(4) 0.040(3) 0.015(3) 0.010(3) 0.008(3)
C56 0.033(3) 0.071(4) 0.065(4) 0.031(3) 0.001(3) 0.005(3)
C57 0.061(4) 0.050(3) 0.036(3) 0.001(3) -0.002(3) -0.009(3)
C58 0.056(4) 0.058(4) 0.049(4) 0.006(3) 0.012(3) -0.022(3)
C59 0.061(4) 0.068(4) 0.034(3) -0.004(3) -0.005(3) -0.005(3)
C60 0.062(4) 0.050(4) 0.045(4) 0.009(3) 0.014(3) -0.015(3)
C61 0.083(5) 0.049(4) 0.070(5) 0.011(3) 0.033(4) -0.002(4)
C62 0.066(4) 0.057(4) 0.051(4) -0.001(3) 0.002(3) -0.036(3)
C63 0.063(4) 0.057(4) 0.036(4) 0.003(3) 0.003(3) -0.020(3)
C64 0.071(4) 0.049(4) 0.029(3) 0.008(3) 0.001(3) -0.009(3)
C65 0.068(5) 0.082(5) 0.050(4) -0.010(4) -0.002(4) -0.009(4)
C66 0.050(4) 0.035(3) 0.070(4) -0.005(3) -0.003(3) 0.004(3)
C67 0.048(4) 0.082(5) 0.091(6) 0.037(5) 0.002(4) -0.014(4)
C68 0.060(4) 0.051(4) 0.066(4) 0.008(3) 0.007(3) -0.003(3)
C69 0.042(4) 0.057(4) 0.054(4) 0.015(3) 0.002(3) 0.006(3)
C70 0.041(3) 0.039(3) 0.078(4) 0.012(3) 0.022(3) 0.001(3)
C71 0.046(4) 0.046(4) 0.062(4) 0.025(3) -0.006(3) 0.000(3)
C72 0.056(4) 0.028(3) 0.049(4) 0.006(2) -0.001(3) 0.009(3)
C73 0.049(4) 0.033(3) 0.072(4) 0.020(3) 0.006(3) 0.003(3)
C74 0.042(3) 0.050(3) 0.042(3) 0.019(3) 0.007(3) 0.004(3)
C75 0.050(4) 0.039(3) 0.042(3) 0.022(2) 0.013(3) 0.001(3)
O1 0.044(2) 0.071(3) 0.074(3) 0.020(2) -0.006(2) -0.0023(19)
O2 0.030(2) 0.112(3) 0.060(3) 0.028(2) 0.0009(19) 0.004(2)
O3 0.066(3) 0.045(2) 0.070(3) 0.0125(19) 0.029(2) 0.0114(19)
O4 0.061(3) 0.057(2) 0.067(3) 0.0158(19) 0.028(2) 0.011(2)
O5 0.113(4) 0.092(3) 0.110(4) 0.001(3) -0.004(3) -0.073(3)
O6 0.067(3) 0.083(3) 0.060(3) -0.017(2) 0.002(2) -0.020(2)
O7 0.054(2) 0.057(2) 0.035(2) 0.0122(17) -0.0119(18) -0.0217(19)
O8 0.058(3) 0.041(2) 0.061(3) -0.0099(18) 0.032(2) -0.0075(19)
O9 0.066(3) 0.040(2) 0.059(3) -0.0127(17) -0.033(2) 0.0184(19)
O10 0.057(3) 0.040(2) 0.081(3) 0.022(2) 0.022(2) 0.0015(19)
O11 0.086(3) 0.036(2) 0.072(3) 0.0020(18) 0.031(2) -0.014(2)
O12 0.073(3) 0.033(2) 0.093(3) 0.008(2) -0.024(2) 0.001(2)
O13 0.133(4) 0.050(3) 0.131(4) 0.035(3) -0.103(4) -0.025(3)
O14 0.050(2) 0.072(2) 0.052(2) -0.0011(19) 0.0059(19) -0.0196(19)
O15 0.068(3) 0.087(3) 0.034(2) 0.0193(19) 0.020(2) 0.038(2)
O16 0.052(3) 0.049(2) 0.047(2) 0.0089(17) -0.0016(19) 0.015(2)
O17 0.049(3) 0.128(4) 0.061(3) -0.022(2) -0.001(2) 0.006(3)
O18 0.066(3) 0.123(4) 0.060(3) 0.041(3) 0.014(2) 0.013(2)
O19 0.078(3) 0.136(4) 0.060(3) -0.062(3) 0.030(3) -0.040(3)
O20 0.213(7) 0.189(6) 0.086(4) -0.065(4) 0.051(4) -0.161(6)
O21 0.043(2) 0.069(3) 0.073(3) 0.030(2) -0.0082(19) -0.0070(18)
O22 0.044(2) 0.051(2) 0.074(3) 0.021(2) 0.000(2) 0.0072(19)
O23 0.084(3) 0.098(3) 0.041(2) 0.021(2) 0.014(2) 0.037(3)
O24 0.053(2) 0.073(2) 0.030(2) 0.0023(19) -0.0099(18) -0.0040(19)
O25 0.048(2) 0.0304(19) 0.085(3) 0.0046(18) 0.005(2) 0.0108(17)
O7W 0.265(10) 0.391(12) 0.176(7) 0.152(8) 0.064(7) 0.147(9)
O27 0.071(3) 0.078(3) 0.056(3) -0.003(2) 0.012(2) 0.019(2)
O29 0.103(3) 0.056(3) 0.082(3) 0.003(2) 0.017(3) 0.009(2)
O4W 0.150(5) 0.164(5) 0.091(4) 0.046(3) 0.046(4) -0.037(4)
O3W 0.180(6) 0.162(6) 0.192(7) 0.067(5) 0.011(5) 0.005(5)
O32 0.107(4) 0.170(5) 0.073(3) -0.040(3) 0.022(3) -0.004(3)
O33 0.189(6) 0.101(4) 0.113(4) -0.009(3) -0.021(4) -0.027(4)
O1W 0.111(4) 0.089(3) 0.100(4) -0.001(3) 0.031(3) 0.024(3)
O2W 0.111(5) 0.179(6) 0.237(8) 0.050(5) -0.038(5) -0.009(4)
O36 0.085(3) 0.067(3) 0.033(2) 0.0104(18) 0.017(2) 0.023(2)
O37 0.099(3) 0.059(2) 0.034(2) -0.0155(18) 0.013(2) -0.039(2)
O38 0.072(3) 0.071(3) 0.035(2) 0.0148(18) 0.0178(19) 0.042(2)
O39 0.047(2) 0.081(3) 0.057(3) 0.042(2) -0.0090(19) -0.014(2)
O41 0.114(4) 0.120(4) 0.035(3) 0.006(3) 0.006(2) -0.045(3)
O42 0.086(3) 0.079(3) 0.050(3) 0.012(2) 0.020(2) -0.027(2)
O43 0.086(3) 0.072(3) 0.046(3) -0.006(2) -0.008(2) -0.014(2)
O44 0.089(4) 0.135(4) 0.079(3) 0.004(3) -0.005(3) -0.068(3)
O5W 0.172(6) 0.246(7) 0.148(5) 0.122(5) 0.043(5) -0.014(6)
O46 0.117(4) 0.032(2) 0.060(3) 0.0095(19) 0.036(2) 0.004(2)
O47 0.068(3) 0.052(2) 0.075(3) 0.003(2) 0.049(2) 0.015(2)
O48 0.047(3) 0.104(4) 0.148(5) 0.076(3) 0.018(3) 0.014(2)
O49 0.053(2) 0.047(2) 0.065(3) 0.017(2) 0.0050(19) 0.0138(19)
O50 0.099(4) 0.176(5) 0.075(3) 0.042(3) -0.009(3) -0.050(4)
O51 0.147(6) 0.139(5) 0.050(3) 0.015(3) 0.004(3) 0.018(4)
O52 0.045(2) 0.057(2) 0.086(3) 0.038(2) 0.003(2) 0.0028(19)
O53 0.088(3) 0.074(3) 0.040(2) -0.005(2) 0.016(2) -0.040(2)

loop_
_atom_type_symbol
_atom_type_description
_atom_type_scat_dispersion_real
_atom_type_scat_dispersion_imag
_atom_type_scat_source
C C 0.0033 0.0016 'International Tables Vol C Tables 4.2.6.8 and 6.1.1.4'
H H 0.0000 0.0000 'International Tables Vol C Tables 4.2.6.8 and 6.1.1.4'
N N 0.0061 0.0033 'International Tables Vol C Tables 4.2.6.8 and 6.1.1.4'
O O 0.0106 0.0060 'International Tables Vol C Tables 4.2.6.8 and 6.1.1.4'
Zn Zn 0.2839 1.4301 'International Tables Vol C Tables 4.2.6.8 and 6.1.1.4'

loop_
_geom_angle_atom_site_label_1
_geom_angle_atom_site_label_2
_geom_angle_atom_site_label_3
_geom_angle
_geom_angle_site_symmetry_1
_geom_angle_site_symmetry_3
O1 Zn1 O4 113.47(16) . .
O1 Zn1 O42 121.17(17) . .
O4 Zn1 O42 117.28(16) . .
O1 Zn1 O5 104.66(18) . .
O4 Zn1 O5 104.26(18) . .
O42 Zn1 O5 90.01(18) . .
O1 Zn1 O41 94.89(15) . .
O4 Zn1 O41 90.65(16) . .
O42 Zn1 O41 57.80(15) . .
O5 Zn1 O41 147.76(17) . .
O1 Zn1 C61 110.9(2) . .
O4 Zn1 C61 105.33(17) . .
O42 Zn1 C61 28.38(18) . .
O5 Zn1 C61 118.4(2) . .
O41 Zn1 C61 29.42(16) . .
O49 Zn2 O47 112.68(16) . .
O49 Zn2 O44 110.29(19) . .
O47 Zn2 O44 103.32(19) . .
O49 Zn2 O50 114.27(19) . .
O47 Zn2 O50 125.2(2) . .
O44 Zn2 O50 85.4(2) . .
O49 Zn2 O51 93.97(18) . .
O47 Zn2 O51 94.54(17) . .
O44 Zn2 O51 140.70(19) . .
O50 Zn2 O51 55.99(18) . .
O49 Zn2 C67 106.52(19) . .
O47 Zn2 C67 109.6(2) . .
O44 Zn2 C67 114.6(2) . .
O50 Zn2 C67 29.7(2) . .
O51 Zn2 C67 26.35(17) . .
O16 Zn3 O17 91.02(15) . .
O16 Zn3 O11 102.05(15) . .
O17 Zn3 O11 166.60(16) . .
O16 Zn3 O14 98.71(14) . .
O17 Zn3 O14 89.06(14) . .
O11 Zn3 O14 91.82(13) . .
O16 Zn3 O1W 85.93(16) . .
O17 Zn3 O1W 89.91(16) . .
O11 Zn3 O1W 88.12(16) . .
O14 Zn3 O1W 175.26(16) . .
O16 Zn3 O2W 167.4(2) . .
O17 Zn3 O2W 81.61(19) . .
O11 Zn3 O2W 85.00(19) . .
O14 Zn3 O2W 91.4(2) . .
O1W Zn3 O2W 83.8(2) . .
O46 Zn4 O48 115.62(19) . .
O46 Zn4 O5W 112.1(3) . .
O48 Zn4 O5W 112.4(2) . .
O46 Zn4 O43 108.77(17) . .
O48 Zn4 O43 106.6(2) . .
O5W Zn4 O43 99.9(3) . .
O4W Zn5 O2 106.5(2) . .
O4W Zn5 O3 103.9(2) . .
O2 Zn5 O3 111.48(17) . .
O4W Zn5 O6 104.7(2) . .
O2 Zn5 O6 116.62(17) . .
O3 Zn5 O6 112.38(17) . .
O36 Zn6 O24 125.18(15) . .
O36 Zn6 O22 121.68(16) . .
O24 Zn6 O22 112.92(14) . .
O36 Zn6 O29 89.20(15) . .
O24 Zn6 O29 87.92(15) . .
O22 Zn6 O29 88.19(16) . .
O36 Zn6 O25 91.93(14) . .
O24 Zn6 O25 93.70(14) . .
O22 Zn6 O25 88.85(13) . .
O29 Zn6 O25 177.00(16) . .
O12 Zn7 O21 118.84(17) . .
O12 Zn7 O23 111.48(17) . .
O21 Zn7 O23 115.06(17) . .
O12 Zn7 O25 107.19(15) . 3_556
O21 Zn7 O25 100.96(14) . 3_556
O23 Zn7 O25 100.57(15) . 3_556
O12 Zn7 O6W 77.5(6) . .
O21 Zn7 O6W 72.6(6) . .
O23 Zn7 O6W 81.5(6) . .
O25 Zn7 O6W 173.5(6) 3_556 .
O14 Zn8 O19 122.70(17) . .
O14 Zn8 O18 110.09(16) . 4_545
O19 Zn8 O18 100.20(17) . 4_545
O14 Zn8 O33 110.29(18) . .
O19 Zn8 O33 105.4(2) . .
O18 Zn8 O33 106.9(2) 4_545 .
O32 Zn9 O10 111.4(2) . .
O32 Zn9 O15 121.4(2) . .
O10 Zn9 O15 124.11(17) . .
O32 Zn9 O14 94.13(17) . .
O10 Zn9 O14 95.59(14) . .
O15 Zn9 O14 97.55(14) . .
O32 Zn9 O3W 82.0(2) . .
O10 Zn9 O3W 85.93(19) . .
O15 Zn9 O3W 84.53(19) . .
O14 Zn9 O3W 176.1(2) . .
O25 Zn10 O13 93.96(15) 3_556 .
O25 Zn10 O27 86.75(14) 3_556 3_556
O13 Zn10 O27 176.7(2) . 3_556
O25 Zn10 O7W 111.3(3) 3_556 .
O13 Zn10 O7W 87.5(3) . .
O27 Zn10 O7W 89.2(2) 3_556 .
O25 Zn10 O28 98.8(2) 3_556 .
O13 Zn10 O28 93.0(2) . .
O27 Zn10 O28 90.1(2) 3_556 .
O7W Zn10 O28 149.8(4) . .
O2 C1 O1 122.5(5) . .
O2 C1 C53 118.6(5) . .
O1 C1 C53 118.7(5) . .
O3 C2 O4 126.7(5) . .
O3 C2 C23 116.6(5) . .
O4 C2 C23 116.6(5) . .
O5 C3 O6 119.6(6) . .
O5 C3 C4 120.5(6) . .
O6 C3 C4 119.8(5) . .
C9 C4 C5 117.9(5) . .
C9 C4 C3 121.2(5) . .
C5 C4 C3 120.8(5) . .
C6 C5 C4 123.2(5) . .
C6 C5 H5 118.4 . .
C4 C5 H5 118.4 . .
C5 C6 C7 120.2(5) . .
C5 C6 C67 127.3(6) . .
C7 C6 C67 112.4(6) . .
C8 C7 C6 118.9(5) . .
C8 C7 H7 120.6 . .
C6 C7 H7 120.6 . .
O7 C8 C7 125.3(5) . .
O7 C8 C9 117.6(5) . .
C7 C8 C9 117.1(5) . .
C4 C9 C8 122.6(5) . .
C4 C9 H9 118.7 . .
C8 C9 H9 118.7 . .
O7 C10 C11 109.1(4) . .
O7 C10 H10A 109.9 . .
C11 C10 H10A 109.9 . .
O7 C10 H10B 109.9 . .
C11 C10 H10B 109.9 . .
H10A C10 H10B 108.3 . .
C13 C11 C33 110.8(4) . .
C13 C11 C10 111.2(4) . .
C33 C11 C10 108.7(4) . .
C13 C11 C12 109.1(4) . .
C33 C11 C12 108.7(4) . .
C10 C11 C12 108.2(4) . .
O9 C12 C11 106.4(4) . .
O9 C12 H12A 110.5 . .
C11 C12 H12A 110.5 . .
O9 C12 H12B 110.5 . .
C11 C12 H12B 110.5 . .
H12A C12 H12B 108.6 . .
O8 C13 C11 109.2(4) . .
O8 C13 H13A 109.8 . .
C11 C13 H13A 109.8 . .
O8 C13 H13B 109.8 . .
C11 C13 H13B 109.8 . .
H13A C13 H13B 108.3 . .
O9 C14 C15 125.5(4) . .
O9 C14 C19 115.5(4) . .
C15 C14 C19 118.9(5) . .
C14 C15 C16 118.5(5) . .
C14 C15 H15 120.7 . .
C16 C15 H15 120.7 . .
C17 C16 C15 122.4(4) . .
C17 C16 C66 120.1(5) . 3_556
C15 C16 C66 117.5(4) . 3_556
C16 C17 C18 118.4(5) . .
C16 C17 H17 120.8 . .
C18 C17 H17 120.8 . .
C17 C18 C19 120.1(5) . .
C17 C18 C20 119.7(5) . .
C19 C18 C20 120.2(5) . .
C14 C19 C18 121.5(5) . .
C14 C19 H19 119.3 . .
C18 C19 H19 119.3 . .
O13 C20 O12 127.0(5) . .
O13 C20 C18 119.8(5) . .
O12 C20 C18 113.2(6) . .
C26 C21 C22 121.0(5) . .
C26 C21 O8 125.3(5) . 4_645
C22 C21 O8 113.7(4) . 4_645
C21 C22 C23 119.6(5) . .
C21 C22 H22 120.2 . .
C23 C22 H22 120.2 . .
C22 C23 C24 119.0(5) . .
C22 C23 C2 119.8(5) . .
C24 C23 C2 121.2(5) . .
C25 C24 C23 119.4(5) . .
C25 C24 H24 120.3 . .
C23 C24 H24 120.3 . .
C24 C25 C26 121.2(5) . .
C24 C25 C27 120.1(5) . .
C26 C25 C27 118.6(5) . .
C21 C26 C25 119.6(5) . .
C21 C26 H26 120.2 . .
C25 C26 H26 120.2 . .
O10 C27 O11 125.2(5) . .
O10 C27 C25 117.0(5) . .
O11 C27 C25 117.7(5) . .
O16 C29 C30 118.1(5) . .
O15 C29 C30 116.2(5) . .
C31 C30 C36 120.2(4) . .
C31 C30 C29 117.5(5) . .
C36 C30 C29 122.4(5) . .
C30 C31 C32 120.3(5) . 1_545
C30 C31 H31 119.9 . .
C32 C31 H31 119.9 1_545 .
O38 C32 C34 116.0(4) . .
O38 C32 C31 126.2(4) . 1_565
C34 C32 C31 117.7(5) . 1_565
O38 C33 C11 108.1(4) . .
O38 C33 H33A 110.1 . .
C11 C33 H33A 110.1 . .
O38 C33 H33B 110.1 . .
C11 C33 H33B 110.1 . .
H33A C33 H33B 108.4 . .
C35 C34 C32 120.0(5) . .
C35 C34 H34 120.0 . .
C32 C34 H34 120.0 . .
C36 C35 C34 121.1(5) 1_565 .
C36 C35 C37 121.8(5) 1_565 .
C34 C35 C37 117.0(4) . .
C35 C36 C30 120.4(5) 1_545 .
C35 C36 H36 119.8 1_545 .
C30 C36 H36 119.8 . .
O36 C37 O27 124.1(5) . .
O36 C37 C35 118.6(5) . .
O27 C37 C35 117.3(5) . .
O18 C38 O17 124.7(6) . 4
O18 C38 C55 119.0(6) . .
O17 C38 C55 116.3(5) 4 .
O20 C39 O19 125.6(6) . .
O20 C39 C40 116.5(7) . .
O19 C39 C40 117.8(7) . .
C47 C40 C41 118.9(5) . .
C47 C40 C39 119.0(6) . .
C41 C40 C39 122.1(6) . .
C42 C41 C40 120.8(5) . .
C42 C41 H41 119.6 . .
C40 C41 H41 119.6 . .
C41 C42 C45 122.1(5) . .
C41 C42 C43 119.5(5) . .
C45 C42 C43 118.4(4) . .
O23 C43 O24 124.7(5) 4_645 2_554
O23 C43 C42 114.2(5) 4_645 .
O24 C43 C42 121.1(5) 2_554 .
O21 C44 O22 123.0(5) . 3_556
O21 C44 C74 117.7(5) . .
O22 C44 C74 119.2(5) 3_556 .
C42 C45 C46 119.7(5) . .
C42 C45 H45 120.2 . .
C46 C45 H45 120.2 . .
O37 C46 C45 126.4(5) . .
O37 C46 C47 114.3(5) . .
C45 C46 C47 119.1(5) . .
C40 C47 C46 119.0(5) . .
C40 C47 H47 120.5 . .
C46 C47 H47 120.5 . .
O37 C48 C49 107.0(4) 1_565 .
O37 C48 H48A 110.3 1_565 .
C49 C48 H48A 110.3 . .
O37 C48 H48B 110.3 1_565 .
C49 C48 H48B 110.3 . .
H48A C48 H48B 108.6 . .
C50 C49 C57 108.0(4) . 4
C50 C49 C48 109.0(4) . .
C57 C49 C48 111.0(4) 4 .
C50 C49 C72 110.6(4) . 2_554
C57 C49 C72 107.7(4) 4 2_554
C48 C49 C72 110.5(4) . 2_554
O39 C50 C49 108.4(4) . .
O39 C50 H50A 110.0 . .
C49 C50 H50A 110.0 . .
O39 C50 H50B 110.0 . .
C49 C50 H50B 110.0 . .
H50A C50 H50B 108.4 . .
O39 C51 C52 125.4(5) . .
O39 C51 C56 114.3(5) . .
C52 C51 C56 120.1(5) . .
C53 C52 C51 119.9(5) . .
C53 C52 H52 120.0 . .
C51 C52 H52 120.0 . .
C52 C53 C54 122.6(5) . .
C52 C53 C1 118.2(5) . .
C54 C53 C1 119.2(5) . .
C53 C54 C55 118.2(5) . .
C53 C54 H54 120.9 . .
C55 C54 H54 120.9 . .
C56 C55 C54 119.0(5) . .
C56 C55 C38 119.0(5) . .
C54 C55 C38 122.0(5) . .
C55 C56 C51 120.1(5) . .
C55 C56 H56 120.0 . .
C51 C56 H56 120.0 . .
O53 C57 C49 108.7(4) . 4_545
O53 C57 H57A 109.9 . .
C49 C57 H57A 109.9 4_545 .
O53 C57 H57B 109.9 . .
C49 C57 H57B 109.9 4_545 .
H57A C57 H57B 108.3 . .
O53 C58 C64 116.5(5) . .
O53 C58 C59 124.4(5) . .
C64 C58 C59 118.9(5) . .
C60 C59 C58 120.8(5) . .
C60 C59 H59 119.6 . .
C58 C59 H59 119.6 . .
C62 C60 C59 120.1(5) . .
C62 C60 C61 120.2(5) . .
C59 C60 C61 119.6(6) . .
O42 C61 O41 119.8(6) . .
O42 C61 C60 118.7(6) . .
O41 C61 C60 121.4(6) . .
O42 C61 Zn1 48.9(3) . .
O41 C61 Zn1 71.0(3) . .
C60 C61 Zn1 167.5(5) . .
C60 C62 C63 120.3(5) . .
C60 C62 H62 119.8 . .
C63 C62 H62 119.8 . .
C64 C63 C62 118.3(5) . .
C64 C63 C65 121.8(5) . .
C62 C63 C65 119.8(5) . .
C63 C64 C58 121.1(5) . .
C63 C64 H64 119.5 . .
C58 C64 H64 119.5 . .
O44 C65 O43 122.9(6) . .
O44 C65 C63 118.6(6) . .
O43 C65 C63 118.6(6) . .
O47 C66 O46 128.1(5) . .
O47 C66 C16 116.5(5) . 3_456
O46 C66 C16 115.3(5) . 3_456
O51 C67 O50 122.0(8) . .
O51 C67 C6 127.0(7) . .
O50 C67 C6 110.8(7) . .
O51 C67 Zn2 70.6(5) . .
O50 C67 Zn2 51.7(3) . .
C6 C67 Zn2 162.4(5) . .
O48 C68 O49 127.2(6) . .
O48 C68 C69 116.8(5) . .
O49 C68 C69 115.9(5) . .
C70 C69 C75 116.3(5) . .
C70 C69 C68 118.7(5) . .
C75 C69 C68 124.9(5) . .
C71 C70 C69 120.4(5) . .
C71 C70 H70 119.8 . .
C69 C70 H70 119.8 . .
C70 C71 O52 112.9(5) . .
C70 C71 C73 122.0(5) . .
O52 C71 C73 125.0(5) . .
O52 C72 C49 105.6(4) . 2
O52 C72 H72A 110.6 . .
C49 C72 H72A 110.6 2 .
O52 C72 H72B 110.6 . .
C49 C72 H72B 110.6 2 .
H72A C72 H72B 108.8 . .
C74 C73 C71 118.8(5) . .
C74 C73 H73 120.6 . .
C71 C73 H73 120.6 . .
C75 C74 C73 120.2(5) . .
C75 C74 C44 120.3(5) . .
C73 C74 C44 119.2(5) . .
C74 C75 C69 122.1(4) . .
C74 C75 H75 119.0 . .
C69 C75 H75 119.0 . .
C1 O1 Zn1 128.5(4) . .
C1 O2 Zn5 144.3(4) . .
C2 O3 Zn5 138.9(3) . .
C2 O4 Zn1 128.4(3) . .
C3 O5 Zn1 166.9(5) . .
C3 O6 Zn5 111.7(4) . .
C8 O7 C10 114.8(4) . .
C13 O8 C21 119.7(4) . 4_655
C14 O9 C12 117.8(3) . .
C27 O10 Zn9 128.5(3) . .
C27 O11 Zn3 132.3(3) . .
C20 O12 Zn7 126.2(4) . .
C20 O13 Zn10 138.5(4) . .
Zn8 O14 Zn9 123.66(18) . .
Zn8 O14 Zn3 110.74(15) . .
Zn9 O14 Zn3 100.22(14) . .
C29 O15 Zn9 129.6(3) . .
C29 O16 Zn3 132.3(3) . .
C38 O17 Zn3 132.2(4) 4_545 .
C38 O18 Zn8 111.1(4) . 4
C39 O19 Zn8 121.0(4) . .
C44 O21 Zn7 124.9(4) . .
C44 O22 Zn6 139.0(3) 3_456 .
C43 O23 Zn7 130.7(3) 4_655 .
C43 O24 Zn6 131.9(3) 2 .
Zn10 O25 Zn7 114.58(16) 3_456 3_456
Zn10 O25 Zn6 121.62(16) 3_456 .
Zn7 O25 Zn6 103.71(14) 3_456 .
C37 O27 Zn10 123.3(4) . 3_456
C76 O28 Zn10 150.8(10) . .
C81 O29 Zn6 149.4(9) . .
C37 O36 Zn6 117.5(3) . .
C46 O37 C48 120.3(4) . 1_545
C32 O38 C33 119.1(4) . .
C51 O39 C50 119.0(4) . .
C61 O41 Zn1 79.6(4) . .
C61 O42 Zn1 102.8(4) . .
C65 O43 Zn4 116.7(4) . .
C65 O44 Zn2 158.4(5) . .
C66 O46 Zn4 139.7(4) . .
C66 O47 Zn2 128.2(3) . .
C68 O48 Zn4 145.0(4) . .
C68 O49 Zn2 123.4(4) . .
C67 O50 Zn2 98.6(5) . .
C67 O51 Zn2 83.1(5) . .
C71 O52 C72 117.1(4) . .
C58 O53 C57 117.7(4) . .
C76 N1 C78 123.7(16) . .
C76 N1 C77 117.9(17) . .
C78 N1 C77 116.2(14) . .
N1 C76 O28 119.9(16) . .
N1 C76 C79 124.6(18) . .
O28 C76 C79 112.1(12) . .
C80 C79 C76 102.8(14) . .
N2 C81 O29 110.2(16) . .
N2 C81 C84 129.6(19) . .
O29 C81 C84 120.0(14) . .
C81 N2 C82 120(2) . .
C81 N2 C83 110.6(18) . .
C82 N2 C83 129(3) . .
C85 C84 C81 119.7(19) . .

loop_
_geom_bond_atom_site_label_1
_geom_bond_atom_site_label_2
_geom_bond_distance
_geom_bond_site_symmetry_2
Zn1 O1 1.935(4) .
Zn1 O4 1.942(3) .
Zn1 O42 1.948(3) .
Zn1 O5 1.981(4) .
Zn1 O41 2.424(4) .
Zn1 C61 2.523(6) .
Zn2 O49 1.941(3) .
Zn2 O47 1.955(3) .
Zn2 O44 1.966(4) .
Zn2 O50 1.973(4) .
Zn2 O51 2.363(6) .
Zn2 C67 2.487(7) .
Zn3 O16 2.027(3) .
Zn3 O11 2.065(3) .
Zn3 O14 2.123(3) .
Zn3 O1W 2.165(4) .
Zn4 O46 1.893(3) .
Zn4 O48 1.928(4) .
Zn4 O5W 1.946(5) .
Zn4 O43 1.980(4) .
Zn5 O4W 1.896(4) .
Zn5 O2 1.915(3) .
Zn5 O3 1.922(3) .
Zn5 O6 1.926(4) .
Zn6 O36 1.994(3) .
Zn6 O24 1.997(3) .
Zn6 O22 2.024(3) .
Zn6 O29 2.027(4) .
Zn6 O25 2.073(3) .
Zn7 O12 1.882(3) .
Zn7 O21 1.907(3) .
Zn7 O23 1.941(4) .
Zn7 O6W 2.415(10) .
Zn8 O14 1.939(3) .
Zn8 O19 1.943(4) .
Zn8 O18 1.983(4) 4_545
Zn8 O33 2.010(5) .
Zn9 O32 1.915(4) .
Zn9 O10 1.921(3) .
Zn9 O15 1.925(3) .
Zn10 O13 2.057(4) .
Zn10 O27 2.058(4) 3_556
Zn10 O7W 2.099(7) .
Zn10 O28 2.187(7) .
C1 O2 1.247(6) .
C1 O1 1.278(6) .
C1 C53 1.476(7) .
C2 O3 1.234(5) .
C2 O4 1.262(6) .
C2 C23 1.491(7) .
C3 O5 1.187(6) .
C3 O6 1.278(6) .
C3 C4 1.473(7) .
C4 C9 1.353(7) .
C4 C5 1.385(7) .
C5 C6 1.342(7) .
C5 H5 0.9300 .
C6 C7 1.421(7) .
C7 C8 1.412(7) .
C7 H7 0.9300 .
C8 O7 1.310(6) .
C8 C9 1.440(7) .
C9 H9 0.9300 .
C10 O7 1.424(5) .
C10 C11 1.517(6) .
C10 H10A 0.9700 .
C10 H10B 0.9700 .
C11 C13 1.504(6) .
C11 C33 1.506(6) .
C11 C12 1.546(6) .
C12 O9 1.426(5) .
C12 H12A 0.9700 .
C12 H12B 0.9700 .
C13 O8 1.390(5) .
C13 H13A 0.9700 .
C13 H13B 0.9700 .
C14 O9 1.362(5) .
C14 C15 1.372(6) .
C14 C19 1.373(6) .
C15 C16 1.422(6) .
C15 H15 0.9300 .
C16 C17 1.347(6) .
C16 C66 1.522(7) 3_556
C17 C18 1.376(7) .
C17 H17 0.9300 .
C18 C19 1.394(7) .
C18 C20 1.506(7) .
C19 H19 0.9300 .
C20 O13 1.185(6) .
C20 O12 1.276(6) .
C21 C26 1.358(6) .
C21 C22 1.377(6) .
C21 O8 1.406(5) 4_645
C22 C23 1.390(6) .
C22 H22 0.9300 .
C23 C24 1.402(6) .
C24 C25 1.365(6) .
C24 H24 0.9300 .
C25 C26 1.371(6) .
C25 C27 1.471(6) .
C26 H26 0.9300 .
C27 O10 1.257(6) .
C27 O11 1.272(6) .
C29 O16 1.213(6) .
C29 O15 1.250(6) .
C29 C30 1.532(6) .
C30 C31 1.347(6) .
C30 C36 1.392(6) .
C31 C32 1.408(6) 1_545
C31 H31 0.9300 .
C32 O38 1.351(5) .
C32 C34 1.403(6) .
C32 C31 1.408(6) 1_565
C33 O38 1.392(5) .
C33 H33A 0.9700 .
C33 H33B 0.9700 .
C34 C35 1.365(6) .
C34 H34 0.9300 .
C35 C36 1.333(6) 1_565
C35 C37 1.518(7) .
C36 C35 1.333(6) 1_545
C36 H36 0.9300 .
C37 O36 1.252(5) .
C37 O27 1.275(6) .
C38 O18 1.234(6) .
C38 O17 1.266(6) 4
C38 C55 1.508(7) .
C39 O20 1.212(8) .
C39 O19 1.256(7) .
C39 C40 1.510(7) .
C40 C47 1.396(7) .
C40 C41 1.397(7) .
C41 C42 1.312(6) .
C41 H41 0.9300 .
C42 C45 1.362(6) .
C42 C43 1.503(7) .
C43 O23 1.250(6) 4_645
C43 O24 1.255(5) 2_554
C44 O21 1.263(6) .
C44 O22 1.288(6) 3_556
C44 C74 1.463(7) .
C45 C46 1.391(7) .
C45 H45 0.9300 .
C46 O37 1.338(6) .
C46 C47 1.399(7) .
C47 H47 0.9300 .
C48 O37 1.379(5) 1_565
C48 C49 1.531(6) .
C48 H48A 0.9700 .
C48 H48B 0.9700 .
C49 C50 1.484(6) .
C49 C57 1.497(6) 4
C49 C72 1.555(6) 2_554
C50 O39 1.381(5) .
C50 H50A 0.9700 .
C50 H50B 0.9700 .
C51 O39 1.373(5) .
C51 C52 1.386(7) .
C51 C56 1.404(7) .
C52 C53 1.339(6) .
C52 H52 0.9300 .
C53 C54 1.394(6) .
C54 C55 1.432(7) .
C54 H54 0.9300 .
C55 C56 1.382(6) .
C56 H56 0.9300 .
C57 O53 1.414(5) .
C57 C49 1.497(6) 4_545
C57 H57A 0.9700 .
C57 H57B 0.9700 .
C58 O53 1.378(5) .
C58 C64 1.379(7) .
C58 C59 1.389(7) .
C59 C60 1.359(7) .
C59 H59 0.9300 .
C60 C62 1.347(7) .
C60 C61 1.484(7) .
C61 O42 1.230(6) .
C61 O41 1.260(7) .
C62 C63 1.431(7) .
C62 H62 0.9300 .
C63 C64 1.357(6) .
C63 C65 1.453(7) .
C64 H64 0.9300 .
C65 O44 1.216(7) .
C65 O43 1.255(6) .
C66 O47 1.228(6) .
C66 O46 1.252(6) .
C66 C16 1.522(7) 3_456
C67 O51 1.112(7) .
C67 O50 1.247(7) .
C68 O48 1.204(6) .
C68 O49 1.250(6) .
C68 C69 1.481(7) .
C69 C70 1.411(6) .
C69 C75 1.439(6) .
C70 C71 1.361(6) .
C70 H70 0.9300 .
C71 O52 1.363(5) .
C71 C73 1.397(7) .
C72 O52 1.446(5) .
C72 C49 1.555(6) 2
C72 H72A 0.9700 .
C72 H72B 0.9700 .
C73 C74 1.387(6) .
C73 H73 0.9300 .
C74 C75 1.354(6) .
C75 H75 0.9300 .
O8 C21 1.406(5) 4_655
O17 C38 1.266(6) 4_545
O18 Zn8 1.983(4) 4
O22 C44 1.288(6) 3_456
O23 C43 1.250(6) 4_655
O24 C43 1.255(5) 2
O25 Zn10 1.947(3) 3_456
O25 Zn7 1.981(3) 3_456
O27 Zn10 2.058(4) 3_456
O28 C76 1.412(15) .
O29 C81 1.363(16) .
O37 C48 1.379(5) 1_545
N1 C76 1.212(15) .
N1 C78 1.463(14) .
N1 C77 1.564(17) .
C76 C79 1.594(17) .
C79 C80 1.565(19) .
C81 N2 1.237(16) .
C81 C84 1.536(15) .
N2 C82 1.473(18) .
N2 C83 1.527(19) .
C85 C84 1.449(18) .

loop_
_geom_torsion_atom_site_label_1
_geom_torsion_atom_site_label_2
_geom_torsion_atom_site_label_3
_geom_torsion_atom_site_label_4
_geom_torsion
_geom_torsion_site_symmetry_1
_geom_torsion_site_symmetry_4
O5 C3 C4 C9 -173.9(6) . .
O6 C3 C4 C9 3.0(8) . .
O5 C3 C4 C5 11.1(9) . .
O6 C3 C4 C5 -172.0(5) . .
C9 C4 C5 C6 -0.6(9) . .
C3 C4 C5 C6 174.5(6) . .
C4 C5 C6 C7 3.2(9) . .
C4 C5 C6 C67 177.7(6) . .
C5 C6 C7 C8 -2.8(9) . .
C67 C6 C7 C8 -178.1(5) . .
C6 C7 C8 O7 -179.8(5) . .
C6 C7 C8 C9 0.0(8) . .
C5 C4 C9 C8 -2.3(8) . .
C3 C4 C9 C8 -177.4(5) . .
O7 C8 C9 C4 -177.6(5) . .
C7 C8 C9 C4 2.5(8) . .
O7 C10 C11 C13 -54.1(5) . .
O7 C10 C11 C33 68.2(5) . .
O7 C10 C11 C12 -173.9(4) . .
C13 C11 C12 O9 -63.1(5) . .
C33 C11 C12 O9 176.0(4) . .
C10 C11 C12 O9 58.0(5) . .
C33 C11 C13 O8 59.2(5) . .
C10 C11 C13 O8 -179.7(4) . .
C12 C11 C13 O8 -60.5(5) . .
O9 C14 C15 C16 -177.9(5) . .
C19 C14 C15 C16 5.2(8) . .
C14 C15 C16 C17 -3.0(8) . .
C14 C15 C16 C66 177.3(5) . 3_556
C15 C16 C17 C18 -0.5(8) . .
C66 C16 C17 C18 179.1(5) 3_556 .
C16 C17 C18 C19 1.8(8) . .
C16 C17 C18 C20 -178.3(5) . .
O9 C14 C19 C18 178.8(5) . .
C15 C14 C19 C18 -4.0(8) . .
C17 C18 C19 C14 0.4(9) . .
C20 C18 C19 C14 -179.4(5) . .
C17 C18 C20 O13 -9.4(9) . .
C19 C18 C20 O13 170.5(6) . .
C17 C18 C20 O12 169.2(5) . .
C19 C18 C20 O12 -10.9(8) . .
C26 C21 C22 C23 -4.0(8) . .
O8 C21 C22 C23 177.4(4) 4_645 .
C21 C22 C23 C24 0.3(8) . .
C21 C22 C23 C2 -178.0(5) . .
O3 C2 C23 C22 0.2(8) . .
O4 C2 C23 C22 -176.8(5) . .
O3 C2 C23 C24 -178.1(5) . .
O4 C2 C23 C24 4.9(8) . .
C22 C23 C24 C25 2.6(8) . .
C2 C23 C24 C25 -179.0(5) . .
C23 C24 C25 C26 -2.1(8) . .
C23 C24 C25 C27 -178.6(5) . .
C22 C21 C26 C25 4.6(8) . .
O8 C21 C26 C25 -177.0(5) 4_645 .
C24 C25 C26 C21 -1.5(8) . .
C27 C25 C26 C21 175.1(5) . .
C24 C25 C27 O10 -179.4(5) . .
C26 C25 C27 O10 4.0(7) . .
C24 C25 C27 O11 -3.0(8) . .
C26 C25 C27 O11 -179.7(5) . .
O16 C29 C30 C31 176.8(5) . .
O15 C29 C30 C31 -5.6(7) . .
O16 C29 C30 C36 -4.2(7) . .
O15 C29 C30 C36 173.3(5) . .
C36 C30 C31 C32 4.0(8) . 1_545
C29 C30 C31 C32 -177.1(5) . 1_545
C13 C11 C33 O38 -177.8(4) . .
C10 C11 C33 O38 59.7(5) . .
C12 C11 C33 O38 -57.9(5) . .
O38 C32 C34 C35 -177.9(5) . .
C31 C32 C34 C35 4.2(8) 1_565 .
C32 C34 C35 C36 -1.4(8) . 1_565
C32 C34 C35 C37 175.9(5) . .
C31 C30 C36 C35 -1.0(8) . 1_545
C29 C30 C36 C35 -179.9(5) . 1_545
C36 C35 C37 O36 4.7(8) 1_565 .
C34 C35 C37 O36 -172.6(5) . .
C36 C35 C37 O27 -176.4(5) 1_565 .
C34 C35 C37 O27 6.3(7) . .
O20 C39 C40 C47 175.4(7) . .
O19 C39 C40 C47 -0.6(10) . .
O20 C39 C40 C41 -4.3(11) . .
O19 C39 C40 C41 179.6(6) . .
C47 C40 C41 C42 5.1(9) . .
C39 C40 C41 C42 -175.1(6) . .
C40 C41 C42 C45 -6.1(9) . .
C40 C41 C42 C43 176.2(5) . .
C41 C42 C43 O23 5.4(8) . 4_645
C45 C42 C43 O23 -172.4(5) . 4_645
C41 C42 C43 O24 -176.2(5) . 2_554
C45 C42 C43 O24 5.9(8) . 2_554
C41 C42 C45 C46 1.0(9) . .
C43 C42 C45 C46 178.8(5) . .
C42 C45 C46 O37 179.0(5) . .
C42 C45 C46 C47 4.9(9) . .
C41 C40 C47 C46 0.8(9) . .
C39 C40 C47 C46 -179.0(6) . .
O37 C46 C47 C40 179.6(5) . .
C45 C46 C47 C40 -5.6(9) . .
O37 C48 C49 C50 -63.1(5) 1_565 .
O37 C48 C49 C57 55.7(5) 1_565 4
O37 C48 C49 C72 175.1(4) 1_565 2_554
C57 C49 C50 O39 58.1(5) 4 .
C48 C49 C50 O39 178.8(4) . .
C72 C49 C50 O39 -59.5(5) 2_554 .
O39 C51 C52 C53 -177.9(5) . .
C56 C51 C52 C53 -3.0(8) . .
C51 C52 C53 C54 1.8(8) . .
C51 C52 C53 C1 -179.2(5) . .
O2 C1 C53 C52 3.2(8) . .
O1 C1 C53 C52 177.4(5) . .
O2 C1 C53 C54 -177.8(5) . .
O1 C1 C53 C54 -3.6(8) . .
C52 C53 C54 C55 -0.2(8) . .
C1 C53 C54 C55 -179.3(5) . .
C53 C54 C55 C56 -0.1(8) . .
C53 C54 C55 C38 177.9(5) . .
O18 C38 C55 C56 -175.6(6) . .
O17 C38 C55 C56 1.8(9) 4 .
O18 C38 C55 C54 6.4(9) . .
O17 C38 C55 C54 -176.3(6) 4 .
C54 C55 C56 C51 -1.1(8) . .
C38 C55 C56 C51 -179.2(5) . .
O39 C51 C56 C55 178.1(5) . .
C52 C51 C56 C55 2.7(8) . .
O53 C58 C59 C60 178.2(5) . .
C64 C58 C59 C60 -6.5(8) . .
C58 C59 C60 C62 6.4(9) . .
C58 C59 C60 C61 -178.2(5) . .
C62 C60 C61 O42 -11.9(9) . .
C59 C60 C61 O42 172.8(5) . .
C62 C60 C61 O41 171.9(6) . .
C59 C60 C61 O41 -3.4(9) . .
C62 C60 C61 Zn1 -17(2) . .
C59 C60 C61 Zn1 167.4(18) . .
O1 Zn1 C61 O42 -117.4(4) . .
O4 Zn1 C61 O42 119.5(4) . .
O5 Zn1 C61 O42 3.5(5) . .
O41 Zn1 C61 O42 -178.0(6) . .
O1 Zn1 C61 O41 60.6(4) . .
O4 Zn1 C61 O41 -62.5(4) . .
O42 Zn1 C61 O41 178.0(6) . .
O5 Zn1 C61 O41 -178.5(4) . .
O1 Zn1 C61 C60 -111(2) . .
O4 Zn1 C61 C60 126(2) . .
O42 Zn1 C61 C60 6.3(18) . .
O5 Zn1 C61 C60 10(2) . .
O41 Zn1 C61 C60 -172(2) . .
C59 C60 C62 C63 -0.6(9) . .
C61 C60 C62 C63 -175.9(5) . .
C60 C62 C63 C64 -5.1(8) . .
C60 C62 C63 C65 179.6(5) . .
C62 C63 C64 C58 4.9(8) . .
C65 C63 C64 C58 -179.8(5) . .
O53 C58 C64 C63 176.3(5) . .
C59 C58 C64 C63 0.7(8) . .
C64 C63 C65 O44 -173.2(6) . .
C62 C63 C65 O44 2.0(9) . .
C64 C63 C65 O43 7.3(9) . .
C62 C63 C65 O43 -177.5(5) . .
C5 C6 C67 O51 178.5(8) . .
C7 C6 C67 O51 -6.6(11) . .
C5 C6 C67 O50 3.4(10) . .
C7 C6 C67 O50 178.3(6) . .
C5 C6 C67 Zn2 -0.8(19) . .
C7 C6 C67 Zn2 174.1(13) . .
O49 Zn2 C67 O51 -64.1(5) . .
O47 Zn2 C67 O51 58.0(5) . .
O44 Zn2 C67 O51 173.6(5) . .
O50 Zn2 C67 O51 -174.3(8) . .
O49 Zn2 C67 O50 110.2(4) . .
O47 Zn2 C67 O50 -127.6(4) . .
O44 Zn2 C67 O50 -12.1(5) . .
O51 Zn2 C67 O50 174.3(8) . .
O49 Zn2 C67 C6 115.3(15) . .
O47 Zn2 C67 C6 -122.6(15) . .
O44 Zn2 C67 C6 -7.0(16) . .
O50 Zn2 C67 C6 5.1(13) . .
O51 Zn2 C67 C6 179.4(19) . .
O48 C68 C69 C70 1.3(9) . .
O49 C68 C69 C70 178.8(5) . .
O48 C68 C69 C75 -175.0(6) . .
O49 C68 C69 C75 2.5(8) . .
C75 C69 C70 C71 -3.8(8) . .
C68 C69 C70 C71 179.6(5) . .
C69 C70 C71 O52 179.0(5) . .
C69 C70 C71 C73 1.7(9) . .
C70 C71 C73 C74 0.1(8) . .
O52 C71 C73 C74 -176.9(5) . .
C71 C73 C74 C75 0.5(8) . .
C71 C73 C74 C44 174.6(5) . .
O21 C44 C74 C75 -6.2(8) . .
O22 C44 C74 C75 175.2(5) 3_556 .
O21 C44 C74 C73 179.7(5) . .
O22 C44 C74 C73 1.1(8) 3_556 .
C73 C74 C75 C69 -2.9(8) . .
C44 C74 C75 C69 -176.9(5) . .
C70 C69 C75 C74 4.4(8) . .
C68 C69 C75 C74 -179.2(5) . .
O2 C1 O1 Zn1 -4.3(9) . .
C53 C1 O1 Zn1 -178.3(3) . .
O4 Zn1 O1 C1 -65.9(5) . .
O42 Zn1 O1 C1 146.3(5) . .
O5 Zn1 O1 C1 47.2(5) . .
O41 Zn1 O1 C1 -158.7(5) . .
C61 Zn1 O1 C1 175.9(5) . .
O1 C1 O2 Zn5 6.5(11) . .
C53 C1 O2 Zn5 -179.5(4) . .
O4W Zn5 O2 C1 164.5(7) . .
O3 Zn5 O2 C1 51.7(7) . .
O6 Zn5 O2 C1 -79.2(7) . .
O4 C2 O3 Zn5 -4.7(10) . .
C23 C2 O3 Zn5 178.6(4) . .
O4W Zn5 O3 C2 -161.4(6) . .
O2 Zn5 O3 C2 -47.1(6) . .
O6 Zn5 O3 C2 86.0(6) . .
O3 C2 O4 Zn1 -6.7(9) . .
C23 C2 O4 Zn1 170.0(3) . .
O1 Zn1 O4 C2 76.2(5) . .
O42 Zn1 O4 C2 -134.7(4) . .
O5 Zn1 O4 C2 -37.1(5) . .
O41 Zn1 O4 C2 171.8(5) . .
C61 Zn1 O4 C2 -162.4(5) . .
O6 C3 O5 Zn1 26(2) . .
C4 C3 O5 Zn1 -157.0(18) . .
O1 Zn1 O5 C3 -80(2) . .
O4 Zn1 O5 C3 39(2) . .
O42 Zn1 O5 C3 157(2) . .
O41 Zn1 O5 C3 154(2) . .
C61 Zn1 O5 C3 156(2) . .
O5 C3 O6 Zn5 -8.1(7) . .
C4 C3 O6 Zn5 174.9(4) . .
O4W Zn5 O6 C3 -175.4(4) . .
O2 Zn5 O6 C3 67.2(4) . .
O3 Zn5 O6 C3 -63.3(4) . .
C7 C8 O7 C10 14.8(7) . .
C9 C8 O7 C10 -165.1(4) . .
C11 C10 O7 C8 173.0(4) . .
C11 C13 O8 C21 169.0(4) . 4_655
C15 C14 O9 C12 -15.4(8) . .
C19 C14 O9 C12 161.6(5) . .
C11 C12 O9 C14 -174.9(4) . .
O11 C27 O10 Zn9 14.4(8) . .
C25 C27 O10 Zn9 -169.6(3) . .
O32 Zn9 O10 C27 132.0(5) . .
O15 Zn9 O10 C27 -67.7(5) . .
O14 Zn9 O10 C27 35.3(5) . .
O3W Zn9 O10 C27 -148.3(5) . .
O10 C27 O11 Zn3 -26.2(9) . .
C25 C27 O11 Zn3 157.8(4) . .
O16 Zn3 O11 C27 82.2(5) . .
O17 Zn3 O11 C27 -110.7(7) . .
O14 Zn3 O11 C27 -17.1(5) . .
O1W Zn3 O11 C27 167.6(5) . .
O2W Zn3 O11 C27 -108.4(5) . .
O13 C20 O12 Zn7 0.5(10) . .
C18 C20 O12 Zn7 -178.0(4) . .
O21 Zn7 O12 C20 126.9(5) . .
O23 Zn7 O12 C20 -95.7(5) . .
O25 Zn7 O12 C20 13.5(5) 3_556 .
O6W Zn7 O12 C20 -171.2(8) . .
O12 C20 O13 Zn10 10.2(12) . .
C18 C20 O13 Zn10 -171.4(5) . .
O25 Zn10 O13 C20 -29.8(8) 3_556 .
O27 Zn10 O13 C20 73(3) 3_556 .
O7W Zn10 O13 C20 81.4(8) . .
O28 Zn10 O13 C20 -128.8(8) . .
O19 Zn8 O14 Zn9 -82.5(3) . .
O18 Zn8 O14 Zn9 160.24(19) 4_545 .
O33 Zn8 O14 Zn9 42.6(3) . .
O19 Zn8 O14 Zn3 158.86(19) . .
O18 Zn8 O14 Zn3 41.6(2) 4_545 .
O33 Zn8 O14 Zn3 -76.1(2) . .
O32 Zn9 O14 Zn8 57.9(2) . .
O10 Zn9 O14 Zn8 169.9(2) . .
O15 Zn9 O14 Zn8 -64.6(2) . .
O3W Zn9 O14 Zn8 57(3) . .
O32 Zn9 O14 Zn3 -178.63(19) . .
O10 Zn9 O14 Zn3 -66.59(16) . .
O15 Zn9 O14 Zn3 58.95(16) . .
O3W Zn9 O14 Zn3 -179(100) . .
O16 Zn3 O14 Zn8 86.46(18) . .
O17 Zn3 O14 Zn8 -4.43(19) . .
O11 Zn3 O14 Zn8 -171.06(18) . .
O1W Zn3 O14 Zn8 -81.9(19) . .
O2W Zn3 O14 Zn8 -86.0(2) . .
O16 Zn3 O14 Zn9 -45.64(15) . .
O17 Zn3 O14 Zn9 -136.53(16) . .
O11 Zn3 O14 Zn9 56.85(16) . .
O1W Zn3 O14 Zn9 146.0(18) . .
O2W Zn3 O14 Zn9 141.89(18) . .
O16 C29 O15 Zn9 -0.7(8) . .
C30 C29 O15 Zn9 -178.0(3) . .
O32 Zn9 O15 C29 -144.7(5) . .
O10 Zn9 O15 C29 56.9(5) . .
O14 Zn9 O15 C29 -45.1(5) . .
O3W Zn9 O15 C29 138.2(5) . .
O15 C29 O16 Zn3 24.6(8) . .
C30 C29 O16 Zn3 -158.1(3) . .
O17 Zn3 O16 C29 95.6(5) . .
O11 Zn3 O16 C29 -87.4(5) . .
O14 Zn3 O16 C29 6.4(5) . .
O1W Zn3 O16 C29 -174.6(5) . .
O2W Zn3 O16 C29 149.5(9) . .
O16 Zn3 O17 C38 -157.2(5) . 4_545
O11 Zn3 O17 C38 35.4(10) . 4_545
O14 Zn3 O17 C38 -58.5(5) . 4_545
O1W Zn3 O17 C38 116.9(6) . 4_545
O2W Zn3 O17 C38 33.1(6) . 4_545
O17 C38 O18 Zn8 2.4(9) 4 4
C55 C38 O18 Zn8 179.6(4) . 4
O20 C39 O19 Zn8 1.5(12) . .
C40 C39 O19 Zn8 177.1(4) . .
O14 Zn8 O19 C39 11.2(6) . .
O18 Zn8 O19 C39 133.2(6) 4_545 .
O33 Zn8 O19 C39 -116.0(6) . .
O22 C44 O21 Zn7 -7.3(8) 3_556 .
C74 C44 O21 Zn7 174.2(3) . .
O12 Zn7 O21 C44 -150.1(4) . .
O23 Zn7 O21 C44 73.9(5) . .
O25 Zn7 O21 C44 -33.4(5) 3_556 .
O6W Zn7 O21 C44 145.4(8) . .
O36 Zn6 O22 C44 115.4(5) . 3_456
O24 Zn6 O22 C44 -69.7(6) . 3_456
O29 Zn6 O22 C44 -156.7(6) . 3_456
O25 Zn6 O22 C44 23.8(6) . 3_456
O12 Zn7 O23 C43 131.5(5) . 4_655
O21 Zn7 O23 C43 -89.4(5) . 4_655
O25 Zn7 O23 C43 18.1(5) 3_556 4_655
O6W Zn7 O23 C43 -155.6(8) . 4_655
O36 Zn6 O24 C43 -132.7(4) . 2
O22 Zn6 O24 C43 52.6(5) . 2
O29 Zn6 O24 C43 139.7(5) . 2
O25 Zn6 O24 C43 -37.8(5) . 2
O36 Zn6 O25 Zn10 52.4(2) . 3_456
O24 Zn6 O25 Zn10 -73.0(2) . 3_456
O22 Zn6 O25 Zn10 174.1(2) . 3_456
O29 Zn6 O25 Zn10 164(3) . 3_456
O36 Zn6 O25 Zn7 -176.83(17) . 3_456
O24 Zn6 O25 Zn7 57.73(16) . 3_456
O22 Zn6 O25 Zn7 -55.16(16) . 3_456
O29 Zn6 O25 Zn7 -65(3) . 3_456
O36 C37 O27 Zn10 73.4(7) . 3_456
C35 C37 O27 Zn10 -105.4(5) . 3_456
O25 Zn10 O28 C76 -131(3) 3_556 .
O13 Zn10 O28 C76 -36(3) . .
O27 Zn10 O28 C76 142(3) 3_556 .
O7W Zn10 O28 C76 54(3) . .
O36 Zn6 O29 C81 50(3) . .
O24 Zn6 O29 C81 176(3) . .
O22 Zn6 O29 C81 -71(3) . .
O25 Zn6 O29 C81 -62(4) . .
O27 C37 O36 Zn6 -3.6(7) . .
C35 C37 O36 Zn6 175.2(3) . .
O24 Zn6 O36 C37 46.8(4) . .
O22 Zn6 O36 C37 -138.9(4) . .
O29 Zn6 O36 C37 133.7(4) . .
O25 Zn6 O36 C37 -49.1(4) . .
C45 C46 O37 C48 -2.1(9) . 1_545
C47 C46 O37 C48 172.3(5) . 1_545
C34 C32 O38 C33 -179.6(5) . .
C31 C32 O38 C33 -1.8(8) 1_565 .
C11 C33 O38 C32 -174.9(4) . .
C52 C51 O39 C50 -20.3(8) . .
C56 C51 O39 C50 164.6(5) . .
C49 C50 O39 C51 -169.9(4) . .
O42 C61 O41 Zn1 1.7(6) . .
C60 C61 O41 Zn1 177.9(6) . .
O1 Zn1 O41 C61 -125.2(4) . .
O4 Zn1 O41 C61 121.2(4) . .
O42 Zn1 O41 C61 -1.1(4) . .
O5 Zn1 O41 C61 2.5(6) . .
O41 C61 O42 Zn1 -2.2(7) . .
C60 C61 O42 Zn1 -178.4(4) . .
O1 Zn1 O42 C61 75.9(4) . .
O4 Zn1 O42 C61 -70.8(4) . .
O5 Zn1 O42 C61 -176.9(4) . .
O41 Zn1 O42 C61 1.2(4) . .
O44 C65 O43 Zn4 -7.6(9) . .
C63 C65 O43 Zn4 171.8(4) . .
O46 Zn4 O43 C65 67.3(5) . .
O48 Zn4 O43 C65 -58.0(5) . .
O5W Zn4 O43 C65 -175.2(5) . .
O43 C65 O44 Zn2 19.3(18) . .
C63 C65 O44 Zn2 -160.1(10) . .
O49 Zn2 O44 C65 45.4(14) . .
O47 Zn2 O44 C65 -75.3(14) . .
O50 Zn2 O44 C65 159.6(14) . .
O51 Zn2 O44 C65 170.1(12) . .
C67 Zn2 O44 C65 165.6(13) . .
O47 C66 O46 Zn4 -0.1(10) . .
C16 C66 O46 Zn4 -178.5(4) 3_456 .
O48 Zn4 O46 C66 40.4(6) . .
O5W Zn4 O46 C66 171.1(6) . .
O43 Zn4 O46 C66 -79.4(6) . .
O46 C66 O47 Zn2 10.6(9) . .
C16 C66 O47 Zn2 -171.1(3) 3_456 .
O49 Zn2 O47 C66 -77.6(5) . .
O44 Zn2 O47 C66 41.5(5) . .
O50 Zn2 O47 C66 135.3(5) . .
O51 Zn2 O47 C66 -173.8(5) . .
C67 Zn2 O47 C66 164.0(5) . .
O49 C68 O48 Zn4 -12.5(14) . .
C69 C68 O48 Zn4 164.7(6) . .
O46 Zn4 O48 C68 -30.4(9) . .
O5W Zn4 O48 C68 -160.9(9) . .
O43 Zn4 O48 C68 90.6(9) . .
O48 C68 O49 Zn2 -10.8(9) . .
C69 C68 O49 Zn2 172.0(3) . .
O47 Zn2 O49 C68 80.1(4) . .
O44 Zn2 O49 C68 -34.8(5) . .
O50 Zn2 O49 C68 -129.0(4) . .
O51 Zn2 O49 C68 176.7(4) . .
C67 Zn2 O49 C68 -159.7(5) . .
O51 C67 O50 Zn2 6.3(9) . .
C6 C67 O50 Zn2 -178.4(4) . .
O49 Zn2 O50 C67 -80.8(5) . .
O47 Zn2 O50 C67 65.9(5) . .
O44 Zn2 O50 C67 169.0(5) . .
O51 Zn2 O50 C67 -3.0(4) . .
O50 C67 O51 Zn2 -5.2(8) . .
C6 C67 O51 Zn2 -179.8(7) . .
O49 Zn2 O51 C67 120.1(5) . .
O47 Zn2 O51 C67 -126.7(5) . .
O44 Zn2 O51 C67 -9.2(7) . .
O50 Zn2 O51 C67 3.4(5) . .
C70 C71 O52 C72 -177.3(5) . .
C73 C71 O52 C72 -0.1(8) . .
C49 C72 O52 C71 165.6(4) 2 .
C64 C58 O53 C57 -165.3(5) . .
C59 C58 O53 C57 10.1(8) . .
C49 C57 O53 C58 -176.4(4) 4_545 .
C78 N1 C76 O28 161(2) . .
C77 N1 C76 O28 -36(5) . .
C78 N1 C76 C79 -41(5) . .
C77 N1 C76 C79 122(3) . .
Zn10 O28 C76 N1 -173.5(16) . .
Zn10 O28 C76 C79 26(4) . .
N1 C76 C79 C80 -95(4) . .
O28 C76 C79 C80 64(3) . .
Zn6 O29 C81 N2 -153.3(16) . .
Zn6 O29 C81 C84 22(5) . .
O29 C81 N2 C82 -99(4) . .
C84 C81 N2 C82 86(5) . .
O29 C81 N2 C83 74(4) . .
C84 C81 N2 C83 -101(4) . .
N2 C81 C84 C85 99(4) . .
O29 C81 C84 C85 -76(4) . .

loop_
_platon_squeeze_void_nr
_platon_squeeze_void_average_x
_platon_squeeze_void_average_y
_platon_squeeze_void_average_z
_platon_squeeze_void_volume
_platon_squeeze_void_count_electrons
1 -0.026 0.350 -0.029 11662.3 2977.5
